data_7048359
loop_
_publ_author_name
'Collet, Alexandra'
'Wilson, Claire'
'Murrie, Mark'

_publ_section_title
;
 Microwave&#x2212;assisted synthesis: from a mononuclear {CoII} complex to
 {CoII9} solvomorphs
;
_journal_name_full 'Dalton Transactions'
_journal_paper_doi 10.1039/C8DT04557G
_journal_year 2018
_chemical_formula_moiety 'C36 H64 Cl4 Co9 N6 O24, 12(H2O)'
_chemical_formula_sum 'C36 H88 Cl4 Co9 N6 O36'
_chemical_formula_weight 1853.29
_space_group_crystal_system trigonal
_space_group_IT_number 148
_space_group_name_Hall '-R 3'
_space_group_name_H-M_alt 'R -3'
_symmetry_space_group_name_Hall '-R 3'
_symmetry_space_group_name_H-M 'R -3 :H'
_atom_sites_solution_hydrogens mixed
_audit_creation_date 2017-02-06
_audit_creation_method
;
Olex2 1.2
(compiled 2017.01.04 svn.r3372 for OlexSys, GUI svn.r5292)
;
_audit_update_record
;
2018-11-12 deposited with the CCDC.
2018-12-12 downloaded from the CCDC.
;
_cell_angle_alpha 90
_cell_angle_beta 90
_cell_angle_gamma 120
_cell_formula_units_Z 9
_cell_length_a 39.2116(8)
_cell_length_b 39.2116(8)
_cell_length_c 11.7240(3)
_cell_measurement_reflns_used 9345
_cell_measurement_temperature 100.00(10)
_cell_measurement_theta_max 28.8230
_cell_measurement_theta_min 2.1540
_cell_volume 15611.2(6)
_computing_cell_refinement 'CrysAlisPro 1.171.39.9g (Rigaku OD, 2015)'
_computing_data_collection
;
CrysAlisPro 1.171.39.9g (Rigaku Oxford Diffraction, 2015)
;
_computing_data_reduction 'CrysAlisPro 1.171.39.9g (Rigaku OD, 2015)'
_computing_molecular_graphics 'Olex2 (Dolomanov et al., 2009)'
_computing_publication_material 'Olex2 (Dolomanov et al., 2009)'
_computing_structure_refinement 'ShelXL (Sheldrick, 2015)'
_computing_structure_solution 'SHELXT 2014/5 (Sheldrick, 2014)'
_diffrn_ambient_environment N~2~
_diffrn_ambient_temperature 100.00(10)
_diffrn_detector 'CCD plate'
_diffrn_detector_area_resol_mean 28.5714
_diffrn_detector_type 'Rigaku HG Saturn724+ (2x2 bin mode)'
_diffrn_measured_fraction_theta_full 0.999
_diffrn_measured_fraction_theta_max 0.998
_diffrn_measurement_details
;
List of Runs (angles in degrees, time in seconds):

  # Type    Start    End  Width  t~exp~   \w     \q     \k     \f   Frames
#--------------------------------------------------------------------------
  1  \w   -102.00  22.00   1.00   40.00    --  -13.10 -72.00 150.00  124
  2  \w    -42.00  76.00   1.00   40.00    --  -13.10  38.00  60.00  118
  3  \w    -48.00  -9.00   1.00   40.00    --  -13.10  72.00-150.00   39
;
_diffrn_measurement_device 'four-circle diffractometer'
_diffrn_measurement_device_type
;
Rigaku FRE+ equipped with HF Varimax confocal mirrors and an AFC12 goniometer and HG Saturn 724+ detector
;
_diffrn_measurement_method '\w scans'
_diffrn_measurement_specimen_support 'MiTeGen MicroLoop'
_diffrn_orient_matrix_type 'CrysAlisPro convention (1999,Acta A55,543-557)'
_diffrn_orient_matrix_UB_11 0.0057714000
_diffrn_orient_matrix_UB_12 -0.0117272000
_diffrn_orient_matrix_UB_13 0.0314900000
_diffrn_orient_matrix_UB_21 -0.0192008000
_diffrn_orient_matrix_UB_22 -0.0107812000
_diffrn_orient_matrix_UB_23 0.0233879000
_diffrn_orient_matrix_UB_31 -0.0058166000
_diffrn_orient_matrix_UB_32 -0.0135229000
_diffrn_orient_matrix_UB_33 -0.0460541000
_diffrn_radiation_collimation 0.2
_diffrn_radiation_monochromator 'Confocal mirrors, HF Varimax'
_diffrn_radiation_probe x-ray
_diffrn_radiation_type MoK\a
_diffrn_radiation_wavelength 0.71073
_diffrn_radiation_xray_symbol K-L~3~
_diffrn_reflns_av_R_equivalents 0.0613
_diffrn_reflns_av_unetI/netI 0.0525
_diffrn_reflns_Laue_measured_fraction_full 0.999
_diffrn_reflns_Laue_measured_fraction_max 0.998
_diffrn_reflns_limit_h_max 50
_diffrn_reflns_limit_h_min -45
_diffrn_reflns_limit_k_max 40
_diffrn_reflns_limit_k_min -50
_diffrn_reflns_limit_l_max 15
_diffrn_reflns_limit_l_min -15
_diffrn_reflns_number 38042
_diffrn_reflns_point_group_measured_fraction_full 0.999
_diffrn_reflns_point_group_measured_fraction_max 0.998
_diffrn_reflns_theta_full 26.000
_diffrn_reflns_theta_max 27.482
_diffrn_reflns_theta_min 2.353
_diffrn_source 'Rotating Anode'
_diffrn_source_current 55.0
_diffrn_source_power 2.475
_diffrn_source_target Mo
_diffrn_source_type 'Rigaku FRE+'
_diffrn_source_voltage 45.0
_exptl_absorpt_coefficient_mu 2.338
_exptl_absorpt_correction_T_max 1.00000
_exptl_absorpt_correction_T_min 0.55466
_exptl_absorpt_correction_type multi-scan
_exptl_absorpt_process_details
;
CrysAlisPro 1.171.39.9g (Rigaku Oxford Diffraction, 2015)
Empirical absorption correction using spherical harmonics,
 implemented in SCALE3 ABSPACK scaling algorithm.
;
_exptl_crystal_colour blue
_exptl_crystal_colour_primary blue
_exptl_crystal_density_diffrn 1.774
_exptl_crystal_description needle
_exptl_crystal_F_000 8505
_exptl_crystal_size_max 0.26
_exptl_crystal_size_mid 0.03
_exptl_crystal_size_min 0.03
_refine_diff_density_max 2.105
_refine_diff_density_min -1.633
_refine_diff_density_rms 0.128
_refine_ls_extinction_method none
_refine_ls_goodness_of_fit_ref 1.005
_refine_ls_hydrogen_treatment mixed
_refine_ls_matrix_type full
_refine_ls_number_parameters 368
_refine_ls_number_reflns 7930
_refine_ls_number_restraints 483
_refine_ls_restrained_S_all 0.977
_refine_ls_R_factor_all 0.0702
_refine_ls_R_factor_gt 0.0538
_refine_ls_shift/su_max 0.002
_refine_ls_shift/su_mean 0.000
_refine_ls_structure_factor_coef Fsqd
_refine_ls_weighting_details 'w=1/[\s^2^(Fo^2^)+(0.0718P)^2^+115.5571P] where P=(Fo^2^+2Fc^2^)/3'
_refine_ls_weighting_scheme calc
_refine_ls_wR_factor_gt 0.1297
_refine_ls_wR_factor_ref 0.1385
_reflns_Friedel_coverage 0.000
_reflns_number_gt 6410
_reflns_number_total 7930
_reflns_threshold_expression 'I > 2\s(I)'
_cod_data_source_file c8dt04557g2.cif
_cod_data_source_block complex2plus12H2O
_cod_original_cell_volume 15611.2(8)
_cod_database_code 7048359
_shelx_shelxl_version_number 2016/6
_chemical_oxdiff_usercomment 'AC663blue (needle)'
_shelx_space_group_comment
;
The symmetry employed for this shelxl refinement is uniquely defined
by the following loop, which should always be used as a source of
symmetry information in preference to the above space-group names.
They are only intended as comments.
;
_reflns_odcompleteness_completeness 99.82
_reflns_odcompleteness_iscentric 1
_reflns_odcompleteness_theta 27.42
_olex2_refinement_description
;
1. Fixed Uiso
 At 1.2 times of:
  All C(H,H) groups
 At 1.5 times of:
  All O(H) groups
2. Restrained distances
 O1-H1
 0.85 with sigma of 0.01
 O6-H6
 0.85 with sigma of 0.01
 C2-H1
 1.921235 with sigma of 0.02
 Co2-H1
 2.817887 with sigma of 0.02
 C10-H6
 1.904863 with sigma of 0.02
 Co3-H6
 2.779812 with sigma of 0.02
3. Rigid body (RIGU) restrains
 All non-hydrogen atoms
 with sigma for 1-2 distances of 0.004 and sigma for 1-3 distances of 0.004
4.a Secondary CH2 refined with riding coordinates:
 C13(H13A,H13B), C18(H18A,H18B), C7(H7A,H7B), C11(H11A,H11B), C14(H14A,H14B),
 C1(H1A,H1B), C3(H3A,H3B), C15(H15A,H15B), C8(H8A,H8B), C4(H4A,H4B), C17(H17A,
 H17B), C2(H2A,H2B), C5(H5A,H5B), C9(H9A,H9B), C10(H10A,H10B)
;
_olex2_submission_special_instructions 'No special instructions were received'
_oxdiff_exptl_absorpt_empirical_details
;
Empirical correction (ABSPACK) includes:
- Absorption correction using spherical harmonics
- Frame scaling
- Detector area scaling
;
_oxdiff_exptl_absorpt_empirical_full_max 1.603
_oxdiff_exptl_absorpt_empirical_full_min 0.656

loop_
_space_group_symop_operation_xyz
'x, y, z'
'-y, x-y, z'
'-x+y, -x, z'
'x+2/3, y+1/3, z+1/3'
'-y+2/3, x-y+1/3, z+1/3'
'-x+y+2/3, -x+1/3, z+1/3'
'x+1/3, y+2/3, z+2/3'
'-y+1/3, x-y+2/3, z+2/3'
'-x+y+1/3, -x+2/3, z+2/3'
'-x, -y, -z'
'y, -x+y, -z'
'x-y, x, -z'
'-x+2/3, -y+1/3, -z+1/3'
'y+2/3, -x+y+1/3, -z+1/3'
'x-y+2/3, x+1/3, -z+1/3'
'-x+1/3, -y+2/3, -z+2/3'
'y+1/3, -x+y+2/3, -z+2/3'
'x-y+1/3, x+2/3, -z+2/3'

loop_
_atom_site_label
_atom_site_type_symbol
_atom_site_fract_x
_atom_site_fract_y
_atom_site_fract_z
_atom_site_U_iso_or_equiv
_atom_site_adp_type
_atom_site_occupancy
_atom_site_site_symmetry_order
_atom_site_calc_flag
_atom_site_refinement_flags_posn
_atom_site_refinement_flags_adp
_atom_site_refinement_flags_occupancy
Co4 Co 0.58764(2) 0.51751(2) -0.06244(4) 0.01298(13) Uani 1 1 d . U .
Co2 Co 0.45144(2) 0.43771(2) 0.18624(5) 0.01538(14) Uani 1 1 d D U .
Co1 Co 0.500000 0.500000 0.000000 0.01257(17) Uani 1 2 d S TU P
Co3 Co 0.54161(2) 0.46454(2) 0.15308(5) 0.01640(14) Uani 1 1 d D U .
Co5 Co 0.68318(2) 0.57970(2) 0.04215(5) 0.02038(15) Uani 1 1 d . U .
Cl1 Cl 0.71307(3) 0.64496(3) 0.00887(11) 0.0324(3) Uani 1 1 d . U .
Cl2 Cl 0.72658(5) 0.55860(6) 0.07251(12) 0.0583(5) Uani 1 1 d . U .
O10 O 0.53349(8) 0.46867(8) -0.0204(2) 0.0150(6) Uani 1 1 d . U .
O9 O 0.64701(8) 0.54746(9) -0.0757(2) 0.0204(6) Uani 1 1 d . U .
O7 O 0.59539(8) 0.51258(8) 0.1158(2) 0.0181(6) Uani 1 1 d . U .
O2 O 0.44365(8) 0.45190(8) 0.0216(2) 0.0141(6) Uani 1 1 d . U .
O8 O 0.65001(8) 0.56400(9) 0.1839(3) 0.0241(7) Uani 1 1 d . U .
O12 O 0.58748(9) 0.52900(9) -0.4069(2) 0.0239(7) Uani 1 1 d . U .
O5 O 0.50593(8) 0.48903(8) 0.1749(2) 0.0165(6) Uani 1 1 d . U .
O11 O 0.57663(8) 0.53033(9) -0.2207(2) 0.0185(6) Uani 1 1 d . U .
O1 O 0.43152(10) 0.41534(10) 0.3510(3) 0.0269(7) Uani 1 1 d D U .
H1 H 0.4260(10) 0.4257(6) 0.408(2) 0.040 Uiso 1 1 d DR . .
O3 O 0.48498(8) 0.41202(9) 0.1649(3) 0.0228(6) Uani 1 1 d . U .
O6 O 0.56448(11) 0.42908(10) 0.1995(3) 0.0322(8) Uani 1 1 d D U .
H6 H 0.5745(13) 0.4174(13) 0.163(2) 0.048 Uiso 1 1 d DR . .
N2 N 0.56146(10) 0.48812(11) 0.3223(3) 0.0194(7) Uani 1 1 d . U .
N3 N 0.59375(10) 0.47450(10) -0.1647(3) 0.0183(7) Uani 1 1 d . U .
N1 N 0.40672(10) 0.37986(10) 0.1380(3) 0.0200(7) Uani 1 1 d . U .
O4 O 0.48524(12) 0.35595(12) 0.1477(5) 0.0617(14) Uani 1 1 d . U .
C16 C 0.58414(11) 0.51561(12) -0.3093(3) 0.0177(8) Uani 1 1 d . U .
C13 C 0.56376(13) 0.43607(12) -0.1182(4) 0.0208(9) Uani 1 1 d . U .
H13A H 0.573573 0.430573 -0.046685 0.025 Uiso 1 1 calc R . .
H13B H 0.558583 0.414938 -0.173530 0.025 Uiso 1 1 calc R . .
C12 C 0.61676(12) 0.53452(12) 0.1961(4) 0.0179(8) Uani 1 1 d . U .
C18 C 0.66041(13) 0.52929(14) -0.1549(4) 0.0242(9) Uani 1 1 d . U .
H18A H 0.688202 0.537316 -0.138616 0.029 Uiso 1 1 calc R . .
H18B H 0.658910 0.537801 -0.233319 0.029 Uiso 1 1 calc R . .
C7 C 0.53065(12) 0.49611(13) 0.3666(3) 0.0210(9) Uani 1 1 d . U .
H7A H 0.540923 0.514171 0.432716 0.025 Uiso 1 1 calc R . .
H7B H 0.507420 0.471241 0.391854 0.025 Uiso 1 1 calc R . .
C11 C 0.60030(12) 0.52480(13) 0.3166(4) 0.0204(9) Uani 1 1 d . U .
H11A H 0.619154 0.521932 0.366161 0.024 Uiso 1 1 calc R . .
H11B H 0.597600 0.546955 0.346417 0.024 Uiso 1 1 calc R . .
C14 C 0.52585(12) 0.43662(12) -0.0946(3) 0.0176(8) Uani 1 1 d . U .
H14A H 0.514640 0.439415 -0.167327 0.021 Uiso 1 1 calc R . .
H14B H 0.506348 0.411453 -0.058796 0.021 Uiso 1 1 calc R . .
C1 C 0.37817(14) 0.36742(14) 0.2330(4) 0.0283(10) Uani 1 1 d . U .
H1A H 0.358605 0.339062 0.225268 0.034 Uiso 1 1 calc R . .
H1B H 0.363959 0.382339 0.230010 0.034 Uiso 1 1 calc R . .
C3 C 0.39101(12) 0.38505(12) 0.0291(4) 0.0205(9) Uani 1 1 d . U .
H3A H 0.371252 0.393180 0.044219 0.025 Uiso 1 1 calc R . .
H3B H 0.377866 0.359776 -0.012976 0.025 Uiso 1 1 calc R . .
C15 C 0.58717(13) 0.47920(13) -0.2873(3) 0.0206(9) Uani 1 1 d . U .
H15A H 0.562610 0.455711 -0.313090 0.025 Uiso 1 1 calc R . .
H15B H 0.609199 0.480777 -0.332758 0.025 Uiso 1 1 calc R . .
C8 C 0.51897(12) 0.51468(13) 0.2720(3) 0.0194(9) Uani 1 1 d . U .
H8A H 0.497570 0.519133 0.298725 0.023 Uiso 1 1 calc R . .
H8B H 0.541794 0.540445 0.250636 0.023 Uiso 1 1 calc R . .
C4 C 0.42428(12) 0.41615(12) -0.0425(4) 0.0185(8) Uani 1 1 d . U .
H4A H 0.443208 0.407327 -0.062101 0.022 Uiso 1 1 calc R . .
H4B H 0.413675 0.420472 -0.114228 0.022 Uiso 1 1 calc R . .
C17 C 0.63500(13) 0.48501(14) -0.1454(4) 0.0242(9) Uani 1 1 d . U .
H17A H 0.643171 0.472024 -0.202939 0.029 Uiso 1 1 calc R . .
H17B H 0.637886 0.476174 -0.068714 0.029 Uiso 1 1 calc R . .
C2 C 0.39913(15) 0.37465(14) 0.3452(4) 0.0320(11) Uani 1 1 d D U .
H2A H 0.380417 0.369596 0.408336 0.038 Uiso 1 1 calc R . .
H2B H 0.409545 0.356417 0.353736 0.038 Uiso 1 1 calc R . .
C5 C 0.42410(14) 0.35403(13) 0.1258(5) 0.0277(10) Uani 1 1 d . U .
H5A H 0.418988 0.343084 0.047521 0.033 Uiso 1 1 calc R . .
H5B H 0.410755 0.331688 0.179552 0.033 Uiso 1 1 calc R . .
C6 C 0.46832(14) 0.37499(14) 0.1482(4) 0.0282(10) Uani 1 1 d . U .
C9 C 0.56395(16) 0.45635(16) 0.3833(4) 0.0334(11) Uani 1 1 d . U .
H9A H 0.537167 0.434772 0.402293 0.040 Uiso 1 1 calc R . .
H9B H 0.578813 0.466700 0.455250 0.040 Uiso 1 1 calc R . .
C10 C 0.58445(17) 0.44095(17) 0.3082(5) 0.0398(13) Uani 1 1 d D U .
H10A H 0.612207 0.461715 0.296492 0.048 Uiso 1 1 calc R . .
H10B H 0.584231 0.418172 0.345360 0.048 Uiso 1 1 calc R . .
O1S O 0.54070(14) 0.37235(14) 0.1708(4) 0.0580(12) Uiso 1 1 d . U .

loop_
_atom_site_aniso_label
_atom_site_aniso_U_11
_atom_site_aniso_U_22
_atom_site_aniso_U_33
_atom_site_aniso_U_23
_atom_site_aniso_U_13
_atom_site_aniso_U_12
Co4 0.0105(3) 0.0141(3) 0.0121(3) -0.0003(2) 0.00045(19) 0.0045(2)
Co2 0.0119(3) 0.0162(3) 0.0153(3) 0.0028(2) 0.0009(2) 0.0050(2)
Co1 0.0101(4) 0.0111(4) 0.0121(4) -0.0001(3) 0.0003(3) 0.0021(3)
Co3 0.0127(3) 0.0178(3) 0.0149(3) 0.0009(2) 0.0006(2) 0.0049(2)
Co5 0.0122(3) 0.0250(3) 0.0187(3) -0.0031(2) 0.0000(2) 0.0054(2)
Cl1 0.0231(6) 0.0244(6) 0.0372(7) -0.0033(5) 0.0104(5) 0.0024(5)
Cl2 0.0512(9) 0.1270(16) 0.0297(7) -0.0021(8) -0.0052(6) 0.0693(11)
O10 0.0152(14) 0.0138(13) 0.0138(13) -0.0029(10) -0.0005(11) 0.0055(11)
O9 0.0145(14) 0.0249(16) 0.0185(14) -0.0048(12) 0.0005(11) 0.0075(12)
O7 0.0143(14) 0.0206(15) 0.0135(13) -0.0004(11) -0.0018(11) 0.0044(12)
O2 0.0127(13) 0.0135(13) 0.0121(13) -0.0022(10) -0.0002(10) 0.0036(11)
O8 0.0121(14) 0.0269(17) 0.0226(15) -0.0055(13) 0.0024(12) 0.0017(13)
O12 0.0236(16) 0.0294(17) 0.0140(14) -0.0017(12) 0.0002(12) 0.0098(14)
O5 0.0131(14) 0.0182(14) 0.0134(13) -0.0020(11) 0.0001(11) 0.0042(12)
O11 0.0196(15) 0.0237(15) 0.0127(13) -0.0010(11) 0.0008(11) 0.0112(13)
O1 0.0274(17) 0.0326(18) 0.0201(15) 0.0083(13) 0.0034(13) 0.0145(15)
O3 0.0148(14) 0.0247(16) 0.0267(16) 0.0055(13) 0.0039(12) 0.0081(13)
O6 0.040(2) 0.0319(19) 0.0368(19) 0.0055(15) 0.0039(16) 0.0268(17)
N2 0.0133(17) 0.0240(18) 0.0162(16) 0.0031(14) 0.0007(13) 0.0057(15)
N3 0.0151(17) 0.0207(18) 0.0192(17) -0.0032(14) -0.0007(13) 0.0089(14)
N1 0.0170(17) 0.0137(17) 0.0290(19) 0.0028(14) 0.0042(14) 0.0075(14)
O4 0.041(2) 0.038(2) 0.122(4) 0.024(2) 0.016(2) 0.032(2)
C16 0.0089(18) 0.023(2) 0.0155(18) -0.0029(15) -0.0014(14) 0.0036(16)
C13 0.024(2) 0.016(2) 0.024(2) -0.0026(16) -0.0003(17) 0.0115(18)
C12 0.0131(19) 0.019(2) 0.0191(19) -0.0027(15) -0.0017(15) 0.0058(16)
C18 0.017(2) 0.035(2) 0.019(2) -0.0074(18) 0.0006(17) 0.0120(19)
C7 0.015(2) 0.029(2) 0.0150(19) -0.0024(17) -0.0015(16) 0.0080(18)
C11 0.0131(19) 0.026(2) 0.0174(19) -0.0025(17) -0.0030(15) 0.0061(17)
C14 0.018(2) 0.0137(19) 0.019(2) -0.0035(15) 0.0018(16) 0.0059(16)
C1 0.024(2) 0.021(2) 0.036(2) 0.0078(19) 0.0104(19) 0.0083(19)
C3 0.016(2) 0.0137(19) 0.025(2) -0.0033(16) -0.0028(16) 0.0025(16)
C15 0.020(2) 0.024(2) 0.0162(19) -0.0063(16) -0.0003(16) 0.0094(18)
C8 0.015(2) 0.023(2) 0.0164(19) -0.0050(16) -0.0033(15) 0.0068(17)
C4 0.020(2) 0.017(2) 0.0182(19) -0.0042(16) -0.0018(16) 0.0091(17)
C17 0.020(2) 0.031(2) 0.026(2) -0.0048(19) -0.0010(17) 0.0163(19)
C2 0.036(3) 0.029(2) 0.031(2) 0.018(2) 0.016(2) 0.016(2)
C5 0.027(2) 0.012(2) 0.045(3) 0.0028(19) 0.002(2) 0.0101(18)
C6 0.024(2) 0.020(2) 0.043(3) 0.012(2) 0.006(2) 0.0136(19)
C9 0.041(3) 0.037(3) 0.020(2) 0.011(2) -0.002(2) 0.018(2)
C10 0.046(3) 0.045(3) 0.040(3) 0.010(2) -0.007(2) 0.032(3)

loop_
_atom_type_symbol
_atom_type_description
_atom_type_scat_dispersion_real
_atom_type_scat_dispersion_imag
_atom_type_scat_source
C C 0.0033 0.0016 'International Tables Vol C Tables 4.2.6.8 and 6.1.1.4'
H H 0.0000 0.0000 'International Tables Vol C Tables 4.2.6.8 and 6.1.1.4'
Cl Cl 0.1484 0.1585 'International Tables Vol C Tables 4.2.6.8 and 6.1.1.4'
Co Co 0.3494 0.9721 'International Tables Vol C Tables 4.2.6.8 and 6.1.1.4'
N N 0.0061 0.0033 'International Tables Vol C Tables 4.2.6.8 and 6.1.1.4'
O O 0.0106 0.0060 'International Tables Vol C Tables 4.2.6.8 and 6.1.1.4'

loop_
_geom_angle_atom_site_label_1
_geom_angle_atom_site_label_2
_geom_angle_atom_site_label_3
_geom_angle
_geom_angle_site_symmetry_1
_geom_angle_site_symmetry_3
O10 Co4 O7 79.13(11) . .
O10 Co4 O2 81.78(10) . 10_665
O10 Co4 N3 82.80(12) . .
O9 Co4 O10 154.03(12) . .
O9 Co4 O7 87.30(11) . .
O9 Co4 O2 120.28(11) . 10_665
O9 Co4 O11 96.43(12) . .
O9 Co4 N3 82.37(12) . .
O7 Co4 O2 88.80(11) . 10_665
O7 Co4 N3 113.16(12) . .
O2 Co4 N3 150.10(12) 10_665 .
O11 Co4 O10 101.47(11) . .
O11 Co4 O7 167.82(12) . .
O11 Co4 O2 79.29(11) . 10_665
O11 Co4 N3 78.89(12) . .
O2 Co2 O5 84.19(11) . .
O2 Co2 O11 79.98(11) . 10_665
O2 Co2 O1 153.25(12) . .
O2 Co2 N1 83.42(12) . .
O5 Co2 O1 116.72(12) . .
O5 Co2 N1 155.57(13) . .
O11 Co2 O5 91.53(11) 10_665 .
O11 Co2 O1 82.81(12) 10_665 .
O11 Co2 N1 106.89(12) 10_665 .
O1 Co2 N1 82.17(14) . .
O3 Co2 O2 103.70(12) . .
O3 Co2 O5 82.27(12) . .
O3 Co2 O11 172.36(12) . 10_665
O3 Co2 O1 95.95(12) . .
O3 Co2 N1 80.33(13) . .
O10 Co1 O10 180.00(8) 10_665 .
O2 Co1 O10 80.47(10) 10_665 .
O2 Co1 O10 99.53(10) 10_665 10_665
O2 Co1 O10 80.47(10) . 10_665
O2 Co1 O10 99.53(10) . .
O2 Co1 O2 180.0 10_665 .
O2 Co1 O5 97.25(10) 10_665 .
O2 Co1 O5 82.75(10) 10_665 10_665
O2 Co1 O5 97.25(10) . 10_665
O2 Co1 O5 82.75(10) . .
O5 Co1 O10 99.37(10) . 10_665
O5 Co1 O10 99.37(10) 10_665 .
O5 Co1 O10 80.63(10) 10_665 10_665
O5 Co1 O10 80.63(10) . .
O5 Co1 O5 180.0 10_665 .
O10 Co3 O3 90.72(11) . .
O10 Co3 N2 154.32(12) . .
O7 Co3 O10 81.20(11) . .
O7 Co3 O5 102.90(11) . .
O7 Co3 O3 171.20(12) . .
O7 Co3 O6 94.66(13) . .
O7 Co3 N2 79.52(12) . .
O5 Co3 O10 85.38(11) . .
O5 Co3 O3 79.77(11) . .
O5 Co3 N2 82.57(12) . .
O3 Co3 N2 109.22(12) . .
O6 Co3 O10 116.39(13) . .
O6 Co3 O5 154.09(13) . .
O6 Co3 O3 85.77(13) . .
O6 Co3 N2 82.06(14) . .
Cl1 Co5 Cl2 112.55(7) . .
O9 Co5 Cl1 114.50(10) . .
O9 Co5 Cl2 108.30(10) . .
O9 Co5 O8 103.89(12) . .
O8 Co5 Cl1 112.39(10) . .
O8 Co5 Cl2 104.37(11) . .
Co4 O10 Co1 97.46(11) . .
Co3 O10 Co4 100.22(11) . .
Co3 O10 Co1 95.38(11) . .
C14 O10 Co4 109.4(2) . .
C14 O10 Co1 129.1(2) . .
C14 O10 Co3 120.0(2) . .
Co5 O9 Co4 125.54(15) . .
C18 O9 Co4 111.5(2) . .
C18 O9 Co5 117.5(3) . .
Co3 O7 Co4 99.45(12) . .
C12 O7 Co4 137.9(3) . .
C12 O7 Co3 119.4(3) . .
Co2 O2 Co4 98.24(11) . 10_665
Co2 O2 Co1 97.13(11) . .
Co1 O2 Co4 99.46(11) . 10_665
C4 O2 Co4 119.4(2) . 10_665
C4 O2 Co2 107.7(2) . .
C4 O2 Co1 128.9(2) . .
C12 O8 Co5 126.7(3) . .
Co2 O5 Co1 95.39(11) . .
Co3 O5 Co2 99.48(12) . .
Co3 O5 Co1 98.17(11) . .
C8 O5 Co2 117.5(2) . .
C8 O5 Co1 131.2(3) . .
C8 O5 Co3 109.7(2) . .
Co4 O11 Co2 102.38(12) . 10_665
C16 O11 Co4 120.1(3) . .
C16 O11 Co2 137.1(3) . 10_665
Co2 O1 H1 130.1(19) . .
C2 O1 Co2 110.6(3) . .
C2 O1 H1 105.3(17) . .
Co2 O3 Co3 98.48(13) . .
C6 O3 Co2 119.6(3) . .
C6 O3 Co3 141.0(3) . .
Co3 O6 H6 134.1(19) . .
C10 O6 Co3 111.2(3) . .
C10 O6 H6 107.4(17) . .
C7 N2 Co3 104.7(2) . .
C11 N2 Co3 110.4(2) . .
C11 N2 C7 111.1(3) . .
C9 N2 Co3 104.1(3) . .
C9 N2 C7 114.3(3) . .
C9 N2 C11 111.7(4) . .
C13 N3 Co4 104.3(2) . .
C13 N3 C15 112.6(3) . .
C15 N3 Co4 110.1(3) . .
C17 N3 Co4 103.2(2) . .
C17 N3 C13 115.5(3) . .
C17 N3 C15 110.4(3) . .
C1 N1 Co2 103.6(3) . .
C1 N1 C5 112.2(4) . .
C3 N1 Co2 105.1(2) . .
C3 N1 C1 113.5(4) . .
C3 N1 C5 112.1(4) . .
C5 N1 Co2 109.7(3) . .
O12 C16 O11 123.6(4) . .
O12 C16 C15 121.1(4) . .
O11 C16 C15 115.3(4) . .
N3 C13 H13A 109.7 . .
N3 C13 H13B 109.7 . .
N3 C13 C14 109.7(3) . .
H13A C13 H13B 108.2 . .
C14 C13 H13A 109.7 . .
C14 C13 H13B 109.7 . .
O7 C12 C11 117.8(4) . .
O8 C12 O7 125.1(4) . .
O8 C12 C11 117.1(4) . .
O9 C18 H18A 109.8 . .
O9 C18 H18B 109.8 . .
O9 C18 C17 109.3(4) . .
H18A C18 H18B 108.3 . .
C17 C18 H18A 109.8 . .
C17 C18 H18B 109.8 . .
N2 C7 H7A 110.0 . .
N2 C7 H7B 110.0 . .
N2 C7 C8 108.5(3) . .
H7A C7 H7B 108.4 . .
C8 C7 H7A 110.0 . .
C8 C7 H7B 110.0 . .
N2 C11 C12 112.7(3) . .
N2 C11 H11A 109.1 . .
N2 C11 H11B 109.1 . .
C12 C11 H11A 109.1 . .
C12 C11 H11B 109.1 . .
H11A C11 H11B 107.8 . .
O10 C14 C13 110.2(3) . .
O10 C14 H14A 109.6 . .
O10 C14 H14B 109.6 . .
C13 C14 H14A 109.6 . .
C13 C14 H14B 109.6 . .
H14A C14 H14B 108.1 . .
N1 C1 H1A 109.6 . .
N1 C1 H1B 109.6 . .
N1 C1 C2 110.2(4) . .
H1A C1 H1B 108.1 . .
C2 C1 H1A 109.6 . .
C2 C1 H1B 109.6 . .
N1 C3 H3A 109.7 . .
N1 C3 H3B 109.7 . .
N1 C3 C4 109.8(3) . .
H3A C3 H3B 108.2 . .
C4 C3 H3A 109.7 . .
C4 C3 H3B 109.7 . .
N3 C15 C16 112.4(3) . .
N3 C15 H15A 109.1 . .
N3 C15 H15B 109.1 . .
C16 C15 H15A 109.1 . .
C16 C15 H15B 109.1 . .
H15A C15 H15B 107.8 . .
O5 C8 C7 109.3(3) . .
O5 C8 H8A 109.8 . .
O5 C8 H8B 109.8 . .
C7 C8 H8A 109.8 . .
C7 C8 H8B 109.8 . .
H8A C8 H8B 108.3 . .
O2 C4 C3 108.7(3) . .
O2 C4 H4A 110.0 . .
O2 C4 H4B 110.0 . .
C3 C4 H4A 110.0 . .
C3 C4 H4B 110.0 . .
H4A C4 H4B 108.3 . .
N3 C17 C18 108.1(4) . .
N3 C17 H17A 110.1 . .
N3 C17 H17B 110.1 . .
C18 C17 H17A 110.1 . .
C18 C17 H17B 110.1 . .
H17A C17 H17B 108.4 . .
O1 C2 C1 110.0(4) . .
O1 C2 H2A 109.7 . .
O1 C2 H2B 109.7 . .
C1 C2 H2A 109.7 . .
C1 C2 H2B 109.7 . .
H2A C2 H2B 108.2 . .
N1 C5 H5A 108.8 . .
N1 C5 H5B 108.8 . .
N1 C5 C6 113.7(4) . .
H5A C5 H5B 107.7 . .
C6 C5 H5A 108.8 . .
C6 C5 H5B 108.8 . .
O3 C6 C5 115.9(4) . .
O4 C6 O3 124.8(5) . .
O4 C6 C5 119.2(4) . .
N2 C9 H9A 109.9 . .
N2 C9 H9B 109.9 . .
N2 C9 C10 109.1(4) . .
H9A C9 H9B 108.3 . .
C10 C9 H9A 109.9 . .
C10 C9 H9B 109.9 . .
O6 C10 C9 109.4(4) . .
O6 C10 H10A 109.8 . .
O6 C10 H10B 109.8 . .
C9 C10 H10A 109.8 . .
C9 C10 H10B 109.8 . .
H10A C10 H10B 108.2 . .

loop_
_geom_bond_atom_site_label_1
_geom_bond_atom_site_label_2
_geom_bond_distance
_geom_bond_site_symmetry_2
Co4 O10 2.086(3) .
Co4 O9 2.022(3) .
Co4 O7 2.134(3) .
Co4 O2 2.156(3) 10_665
Co4 O11 2.025(3) .
Co4 N3 2.178(3) .
Co2 O2 2.074(3) .
Co2 O5 2.081(3) .
Co2 O11 2.079(3) 10_665
Co2 O1 2.103(3) .
Co2 O3 2.033(3) .
Co2 N1 2.136(4) .
Co1 O10 2.215(3) 10_665
Co1 O10 2.215(3) .
Co1 O2 2.082(3) 10_665
Co1 O2 2.082(3) .
Co1 O5 2.131(3) 10_665
Co1 O5 2.131(3) .
Co3 O10 2.078(3) .
Co3 O7 2.053(3) .
Co3 O5 2.071(3) .
Co3 O3 2.149(3) .
Co3 O6 2.069(3) .
Co3 N2 2.162(4) .
Co5 Cl1 2.2528(13) .
Co5 Cl2 2.2615(15) .
Co5 O9 1.930(3) .
Co5 O8 2.008(3) .
O10 C14 1.431(5) .
O9 C18 1.421(5) .
O7 C12 1.268(5) .
O2 C4 1.428(5) .
O8 C12 1.245(5) .
O12 C16 1.238(5) .
O5 C8 1.433(5) .
O11 C16 1.292(5) .
O1 H1 0.868(10) .
O1 C2 1.462(6) .
O3 C6 1.275(6) .
O6 H6 0.856(9) .
O6 C10 1.445(6) .
N2 C7 1.485(6) .
N2 C11 1.484(5) .
N2 C9 1.482(6) .
N3 C13 1.476(5) .
N3 C15 1.488(5) .
N3 C17 1.474(5) .
N1 C1 1.478(6) .
N1 C3 1.475(6) .
N1 C5 1.484(6) .
O4 C6 1.222(6) .
C16 C15 1.513(6) .
C13 H13A 0.9900 .
C13 H13B 0.9900 .
C13 C14 1.523(6) .
C12 C11 1.520(6) .
C18 H18A 0.9900 .
C18 H18B 0.9900 .
C18 C17 1.513(7) .
C7 H7A 0.9900 .
C7 H7B 0.9900 .
C7 C8 1.517(6) .
C11 H11A 0.9900 .
C11 H11B 0.9900 .
C14 H14A 0.9900 .
C14 H14B 0.9900 .
C1 H1A 0.9900 .
C1 H1B 0.9900 .
C1 C2 1.501(7) .
C3 H3A 0.9900 .
C3 H3B 0.9900 .
C3 C4 1.517(6) .
C15 H15A 0.9900 .
C15 H15B 0.9900 .
C8 H8A 0.9900 .
C8 H8B 0.9900 .
C4 H4A 0.9900 .
C4 H4B 0.9900 .
C17 H17A 0.9900 .
C17 H17B 0.9900 .
C2 H2A 0.9900 .
C2 H2B 0.9900 .
C5 H5A 0.9900 .
C5 H5B 0.9900 .
C5 C6 1.525(7) .
C9 H9A 0.9900 .
C9 H9B 0.9900 .
C9 C10 1.507(8) .
C10 H10A 0.9900 .
C10 H10B 0.9900 .

loop_
_geom_torsion_atom_site_label_1
_geom_torsion_atom_site_label_2
_geom_torsion_atom_site_label_3
_geom_torsion_atom_site_label_4
_geom_torsion
_geom_torsion_site_symmetry_1
Co4 O10 C14 C13 38.0(4) .
Co4 O9 C18 C17 -37.2(4) .
Co4 O7 C12 O8 -26.4(7) .
Co4 O7 C12 C11 152.2(3) .
Co4 O2 C4 C3 -66.2(4) 10_665
Co4 O11 C16 O12 -161.7(3) .
Co4 O11 C16 C15 20.6(4) .
Co4 N3 C13 C14 41.8(4) .
Co4 N3 C15 C16 8.4(4) .
Co4 N3 C17 C18 -45.0(4) .
Co2 O2 C4 C3 44.4(4) .
Co2 O5 C8 C7 72.4(4) .
Co2 O11 C16 O12 26.8(6) 10_665
Co2 O11 C16 C15 -150.9(3) 10_665
Co2 O1 C2 C1 -25.8(5) .
Co2 O3 C6 O4 -171.0(5) .
Co2 O3 C6 C5 10.0(6) .
Co2 N1 C1 C2 -49.3(4) .
Co2 N1 C3 C4 38.1(4) .
Co2 N1 C5 C6 -1.0(5) .
Co1 O10 C14 C13 155.7(3) .
Co1 O2 C4 C3 159.5(3) .
Co1 O5 C8 C7 -161.0(3) .
Co3 O10 C14 C13 -76.9(4) .
Co3 O7 C12 O8 178.9(3) .
Co3 O7 C12 C11 -2.6(5) .
Co3 O5 C8 C7 -40.1(4) .
Co3 O3 C6 O4 23.0(9) .
Co3 O3 C6 C5 -156.0(3) .
Co3 O6 C10 C9 33.4(5) .
Co3 N2 C7 C8 -42.5(4) .
Co3 N2 C11 C12 -3.6(4) .
Co3 N2 C9 C10 45.9(4) .
Co5 O9 C18 C17 118.0(3) .
Co5 O8 C12 O7 -11.8(6) .
Co5 O8 C12 C11 169.7(3) .
O9 C18 C17 N3 56.8(5) .
O7 C12 C11 N2 4.1(6) .
O8 C12 C11 N2 -177.2(4) .
O12 C16 C15 N3 163.7(4) .
O11 C16 C15 N3 -18.5(5) .
N2 C7 C8 O5 56.9(4) .
N2 C9 C10 O6 -54.6(6) .
N3 C13 C14 O10 -55.7(4) .
N1 C1 C2 O1 51.9(5) .
N1 C3 C4 O2 -57.3(4) .
N1 C5 C6 O3 -5.5(6) .
N1 C5 C6 O4 175.4(5) .
C13 N3 C15 C16 124.3(4) .
C13 N3 C17 C18 -158.1(3) .
C7 N2 C11 C12 -119.3(4) .
C7 N2 C9 C10 159.6(4) .
C11 N2 C7 C8 76.8(4) .
C11 N2 C9 C10 -73.2(5) .
C1 N1 C3 C4 150.6(4) .
C1 N1 C5 C6 -115.5(4) .
C3 N1 C1 C2 -162.7(4) .
C3 N1 C5 C6 115.4(4) .
C15 N3 C13 C14 -77.6(4) .
C15 N3 C17 C18 72.6(4) .
C17 N3 C13 C14 154.3(3) .
C17 N3 C15 C16 -104.9(4) .
C5 N1 C1 C2 69.0(5) .
C5 N1 C3 C4 -81.0(4) .
C9 N2 C7 C8 -155.8(4) .
C9 N2 C11 C12 111.8(4) .
